data_7245457
loop_
_publ_author_name
'Toyama, Mari'
'Hasegawa, Tomoki'
'Nagao, Noriharu'

_publ_section_title
;
 Colorimetric fluoride detection in dimethyl sulfoxide using a
 heteroleptic ruthenium(ii) complex with amino and amide groups: X-ray
 crystallographic and spectroscopic analyses
;
_journal_issue 39
_journal_name_full 'RSC Advances'
_journal_page_first 25227
_journal_page_last 25239
_journal_paper_doi 10.1039/D2RA03593F
_journal_volume 12
_journal_year 2022
_chemical_formula_moiety 'C30 H36 F2 N8 O3 Ru'
_chemical_formula_sum 'C30 H36 F2 N8 O3 Ru'
_chemical_formula_weight 695.73
_space_group_crystal_system monoclinic
_space_group_IT_number 14
_space_group_name_Hall '-P 2ybc'
_space_group_name_H-M_alt 'P 1 21/c 1'
_atom_sites_solution_hydrogens geom
_atom_sites_solution_primary direct
_atom_sites_solution_secondary difmap
_audit_update_record
;
2022-04-19 deposited with the CCDC.	2022-08-21 downloaded from the CCDC.
;
_cell_angle_alpha 90.0000
_cell_angle_beta 103.492(2)
_cell_angle_gamma 90.0000
_cell_formula_units_Z 4
_cell_length_a 9.09482(19)
_cell_length_b 23.8546(5)
_cell_length_c 16.9383(4)
_cell_measurement_reflns_used 28137
_cell_measurement_temperature 173
_cell_measurement_theta_max 30.57
_cell_measurement_theta_min 2.10
_cell_volume 3573.40(14)
_computing_cell_refinement 'CrysAlisPro 1.171.39.46 (Rigaku OD, 2018)'
_computing_data_collection 'CrysAlisPro 1.171.39.46 (Rigaku OD, 2018)'
_computing_data_reduction 'CrysAlisPro 1.171.39.46 (Rigaku OD, 2018)'
_computing_molecular_graphics 'CrystalStructure 4.3'
_computing_publication_material 'CrystalStructure 4.3 (Rigaku, 2019)'
_computing_structure_refinement 'SHELXL Version 2014/7 (Sheldrick, 2008)'
_computing_structure_solution 'SIR2014 (Burla, et al., 2014)'
_diffrn_ambient_temperature 173
_diffrn_detector_area_resol_mean 14.629
_diffrn_measured_fraction_theta_full 0.999
_diffrn_measured_fraction_theta_max 0.910
_diffrn_measurement_device_type 'Rigaku Mercury70'
_diffrn_measurement_method \w
_diffrn_radiation_type 'Mo K\a'
_diffrn_radiation_wavelength 0.71073
_diffrn_reflns_av_R_equivalents 0.0284
_diffrn_reflns_av_unetI/netI 0.0251
_diffrn_reflns_Laue_measured_fraction_full 0.999
_diffrn_reflns_Laue_measured_fraction_max 0.910
_diffrn_reflns_limit_h_max 12
_diffrn_reflns_limit_h_min -11
_diffrn_reflns_limit_k_max 33
_diffrn_reflns_limit_k_min -32
_diffrn_reflns_limit_l_max 23
_diffrn_reflns_limit_l_min -23
_diffrn_reflns_number 44447
_diffrn_reflns_point_group_measured_fraction_full 0.999
_diffrn_reflns_point_group_measured_fraction_max 0.910
_diffrn_reflns_theta_full 25.242
_diffrn_reflns_theta_max 30.351
_diffrn_reflns_theta_min 2.108
_diffrn_standards_number 0
_exptl_absorpt_coefficient_mu 0.489
_exptl_absorpt_correction_T_max 0.976
_exptl_absorpt_correction_T_min 0.880
_exptl_absorpt_correction_type multi-scan
_exptl_absorpt_process_details
;
CrysAlisPro 1.171.39.46 (Rigaku Oxford Diffraction, 2018)
Empirical absorption correction using spherical harmonics,
 implemented in SCALE3 ABSPACK scaling algorithm.
;
_exptl_crystal_colour yellow
_exptl_crystal_density_diffrn 1.293
_exptl_crystal_density_method 'not measured'
_exptl_crystal_description block
_exptl_crystal_F_000 1432.00
_exptl_crystal_size_max 0.200
_exptl_crystal_size_mid 0.050
_exptl_crystal_size_min 0.050
_refine_diff_density_max 0.62
_refine_diff_density_min -0.60
_refine_ls_extinction_method none
_refine_ls_goodness_of_fit_ref 1.019
_refine_ls_hydrogen_treatment mixed
_refine_ls_number_parameters 417
_refine_ls_number_reflns 9765
_refine_ls_number_restraints 8
_refine_ls_R_factor_all 0.0439
_refine_ls_R_factor_gt 0.0322
_refine_ls_shift/su_max 0.001
_refine_ls_structure_factor_coef Fsqd
_refine_ls_weighting_details 'w = 1/[\s^2^(Fo^2^)+(0.0404P)^2^+2.3806P] where P=(Fo^2^+2Fc^2^)/3'
_refine_ls_weighting_scheme calc
_refine_ls_wR_factor_gt 0.0759
_refine_ls_wR_factor_ref 0.0807
_reflns_Friedel_coverage 0.000
_reflns_number_gt 8060
_reflns_number_total 9765
_reflns_threshold_expression F^2^>2.0\s(F^2^)
_cod_data_source_file d2ra03593f2.cif
_cod_data_source_block '[Ru(Hdpa)2(H2pia)]F2_2(EtOH)'
_cod_database_code 7245457

loop_
_space_group_symop_id
_space_group_symop_operation_xyz
1 +X,+Y,+Z
2 -X,1/2+Y,1/2-Z
3 -X,-Y,-Z
4 +X,-1/2-Y,-1/2+Z

loop_
_atom_site_label
_atom_site_type_symbol
_atom_site_fract_x
_atom_site_fract_y
_atom_site_fract_z
_atom_site_U_iso_or_equiv
_atom_site_adp_type
_atom_site_occupancy
_atom_site_site_symmetry_order
_atom_site_calc_flag
_atom_site_refinement_flags_posn
_atom_site_refinement_flags_adp
_atom_site_refinement_flags_occupancy
_atom_site_disorder_assembly
_atom_site_disorder_group
Ru1 Ru 0.59134(2) 0.81440(2) 0.06724(2) 0.01702(5) Uani 1 1 d . . . . .
F1 F 0.18894(18) 1.02770(6) 0.10890(11) 0.0552(4) Uani 1 1 d . . . . .
F2 F 0.11886(15) 0.69802(7) -0.15946(8) 0.0450(3) Uani 1 1 d . . . . .
O1 O 0.37219(13) 0.84757(5) 0.05323(8) 0.0220(3) Uani 1 1 d . . . . .
N1 N 0.53288(16) 0.81868(6) -0.05925(9) 0.0200(3) Uani 1 1 d . . . . .
C1 C 0.40819(19) 0.79158(8) -0.10007(11) 0.0214(3) Uani 1 1 d . . . . .
C2 C 0.3360(2) 0.80646(9) -0.18035(12) 0.0283(4) Uani 1 1 d . . . . .
H2 H 0.2453 0.7882 -0.2072 0.034 Uiso 1 1 calc R U . . .
C3 C 0.3974(2) 0.84744(9) -0.21926(12) 0.0322(4) Uani 1 1 d . . . . .
H3 H 0.3495 0.8580 -0.2732 0.039 Uiso 1 1 calc R U . . .
C4 C 0.5310(2) 0.87354(9) -0.17889(12) 0.0300(4) Uani 1 1 d . . . . .
H4 H 0.5776 0.9012 -0.2052 0.036 Uiso 1 1 calc R U . . .
C5 C 0.5935(2) 0.85823(8) -0.10005(11) 0.0255(4) Uani 1 1 d . . . . .
H5 H 0.6840 0.8763 -0.0725 0.031 Uiso 1 1 calc R U . . .
N2 N 0.34495(17) 0.74828(7) -0.06518(9) 0.0233(3) Uani 1 1 d D . . . .
H2A H 0.266(2) 0.7351(9) -0.0971(12) 0.028 Uiso 1 1 d D U . . .
N3 N 0.52914(16) 0.73075(6) 0.05678(9) 0.0201(3) Uani 1 1 d . . . . .
C6 C 0.41580(19) 0.71261(8) -0.00383(11) 0.0221(3) Uani 1 1 d . . . . .
C7 C 0.3631(2) 0.65699(9) -0.00664(12) 0.0320(4) Uani 1 1 d . . . . .
H7 H 0.2785 0.6457 -0.0479 0.038 Uiso 1 1 calc R U . . .
C8 C 0.4344(3) 0.61946(9) 0.05025(14) 0.0390(5) Uani 1 1 d . . . . .
H8 H 0.3999 0.5818 0.0489 0.047 Uiso 1 1 calc R U . . .
C9 C 0.5589(3) 0.63681(9) 0.11066(13) 0.0344(5) Uani 1 1 d . . . . .
H9 H 0.6130 0.6110 0.1495 0.041 Uiso 1 1 calc R U . . .
C10 C 0.6005(2) 0.69215(8) 0.11207(12) 0.0266(4) Uani 1 1 d . . . . .
H10 H 0.6834 0.7043 0.1538 0.032 Uiso 1 1 calc R U . . .
N4 N 0.81061(16) 0.78879(6) 0.07847(9) 0.0195(3) Uani 1 1 d . . . . .
C11 C 0.91895(19) 0.79380(8) 0.14797(11) 0.0206(3) Uani 1 1 d . . . . .
C12 C 1.0712(2) 0.78062(9) 0.15091(12) 0.0274(4) Uani 1 1 d . . . . .
H12 H 1.1463 0.7865 0.1995 0.033 Uiso 1 1 calc R U . . .
C13 C 1.1108(2) 0.75940(9) 0.08364(12) 0.0297(4) Uani 1 1 d . . . . .
H13 H 1.2132 0.7506 0.0851 0.036 Uiso 1 1 calc R U . . .
C14 C 0.9984(2) 0.75085(9) 0.01291(12) 0.0285(4) Uani 1 1 d . . . . .
H14 H 1.0217 0.7348 -0.0340 0.034 Uiso 1 1 calc R U . . .
C15 C 0.8535(2) 0.76631(8) 0.01328(11) 0.0243(4) Uani 1 1 d . . . . .
H15 H 0.7776 0.7610 -0.0352 0.029 Uiso 1 1 calc R U . . .
N5 N 0.88881(17) 0.81261(7) 0.21960(9) 0.0240(3) Uani 1 1 d D . . . .
H5A H 0.967(2) 0.8122(9) 0.2579(12) 0.029 Uiso 1 1 d D U . . .
N6 N 0.62048(16) 0.81388(6) 0.19211(9) 0.0200(3) Uani 1 1 d . . . . .
C16 C 0.7557(2) 0.81740(7) 0.24450(11) 0.0217(3) Uani 1 1 d . . . . .
C17 C 0.7684(2) 0.82656(9) 0.32816(12) 0.0292(4) Uani 1 1 d . . . . .
H17 H 0.8653 0.8295 0.3641 0.035 Uiso 1 1 calc R U . . .
C18 C 0.6407(2) 0.83126(10) 0.35729(12) 0.0328(4) Uani 1 1 d . . . . .
H18 H 0.6478 0.8381 0.4133 0.039 Uiso 1 1 calc R U . . .
C19 C 0.4990(2) 0.82588(9) 0.30314(12) 0.0297(4) Uani 1 1 d . . . . .
H19 H 0.4084 0.8284 0.3217 0.036 Uiso 1 1 calc R U . . .
C20 C 0.4948(2) 0.81696(8) 0.22294(12) 0.0254(4) Uani 1 1 d . . . . .
H20 H 0.3988 0.8126 0.1865 0.030 Uiso 1 1 calc R U . . .
N7 N 0.63440(17) 0.89919(6) 0.08009(9) 0.0208(3) Uani 1 1 d . . . . .
C21 C 0.5130(2) 0.93140(8) 0.08531(11) 0.0237(4) Uani 1 1 d . . . . .
C22 C 0.5256(2) 0.98829(9) 0.10104(14) 0.0329(4) Uani 1 1 d . . . . .
H22 H 0.4396 1.0097 0.1052 0.039 Uiso 1 1 calc R U . . .
C23 C 0.6662(3) 1.01373(9) 0.11072(15) 0.0374(5) Uani 1 1 d . . . . .
H23 H 0.6779 1.0526 0.1224 0.045 Uiso 1 1 calc R U . . .
C24 C 0.7888(2) 0.98162(9) 0.10311(14) 0.0333(4) Uani 1 1 d . . . . .
H24 H 0.8853 0.9984 0.1080 0.040 Uiso 1 1 calc R U . . .
C25 C 0.7690(2) 0.92497(8) 0.08828(12) 0.0265(4) Uani 1 1 d . . . . .
H25 H 0.8539 0.9031 0.0836 0.032 Uiso 1 1 calc R U . . .
C26 C 0.3670(2) 0.89970(8) 0.06714(11) 0.0229(4) Uani 1 1 d . . . . .
N8 N 0.23950(19) 0.92594(8) 0.06274(12) 0.0303(4) Uani 1 1 d D . . . .
H8A H 0.157(2) 0.9087(9) 0.0414(14) 0.036 Uiso 1 1 d D U . . .
H8B H 0.229(3) 0.9599(7) 0.0769(15) 0.036 Uiso 1 1 d D U . . .
C27 C -0.0352(3) 1.13621(11) 0.11203(17) 0.0473(6) Uani 1 1 d . . . . .
H27A H -0.0863 1.1058 0.1351 0.057 Uiso 1 1 calc R U . . .
H27B H -0.1134 1.1638 0.0869 0.057 Uiso 1 1 calc R U . . .
C28 C 0.0766(3) 1.16452(13) 0.18032(17) 0.0528(7) Uani 1 1 d . . . . .
H28A H 0.1266 1.1952 0.1584 0.063 Uiso 1 1 calc R U . . .
H28B H 0.1526 1.1372 0.2071 0.063 Uiso 1 1 calc R U . . .
H28C H 0.0233 1.1795 0.2198 0.063 Uiso 1 1 calc R U . . .
O2 O 0.03031(17) 1.11293(7) 0.04962(11) 0.0395(4) Uani 1 1 d D . . . .
H2E H 0.080(3) 1.0844(10) 0.0684(17) 0.059 Uiso 1 1 d D U . . .
C29 C 0.2729(8) 0.9741(2) 0.2978(4) 0.153(3) Uani 1 1 d D . . . .
H29A H 0.3016 0.9771 0.3577 0.183 Uiso 1 1 calc R U . . .
H29B H 0.3587 0.9567 0.2801 0.183 Uiso 1 1 calc R U . . .
C30 C 0.1430(7) 0.9376(2) 0.2751(4) 0.155(3) Uani 1 1 d D . . . .
H30A H 0.0686 0.9544 0.2301 0.186 Uiso 1 1 calc R U . . .
H30B H 0.0976 0.9325 0.3217 0.186 Uiso 1 1 calc R U . . .
H30C H 0.1748 0.9012 0.2582 0.186 Uiso 1 1 calc R U . . .
O3 O 0.2502(5) 1.02822(11) 0.26487(18) 0.1212(13) Uani 1 1 d D . . . .
H3E H 0.201(7) 1.023(3) 0.2118(16) 0.182 Uiso 1 1 d D U . . .

loop_
_atom_site_aniso_label
_atom_site_aniso_U_11
_atom_site_aniso_U_22
_atom_site_aniso_U_33
_atom_site_aniso_U_23
_atom_site_aniso_U_13
_atom_site_aniso_U_12
Ru1 0.01142(6) 0.02244(7) 0.01670(7) -0.00152(5) 0.00223(4) 0.00025(5)
F1 0.0499(9) 0.0403(8) 0.0738(11) -0.0103(7) 0.0111(8) 0.0127(7)
F2 0.0293(7) 0.0693(9) 0.0300(7) 0.0012(6) -0.0061(5) -0.0194(6)
O1 0.0139(5) 0.0264(6) 0.0255(6) -0.0027(5) 0.0040(5) 0.0007(5)
N1 0.0157(6) 0.0260(7) 0.0179(7) -0.0014(6) 0.0033(5) 0.0011(6)
C1 0.0142(8) 0.0298(9) 0.0203(8) -0.0035(7) 0.0042(6) 0.0033(7)
C2 0.0204(9) 0.0388(11) 0.0231(9) -0.0021(8) -0.0004(7) 0.0029(8)
C3 0.0331(11) 0.0410(12) 0.0206(9) 0.0028(8) 0.0019(8) 0.0067(9)
C4 0.0332(10) 0.0320(10) 0.0262(9) 0.0042(8) 0.0098(8) 0.0009(8)
C5 0.0228(9) 0.0294(9) 0.0244(9) -0.0019(7) 0.0058(7) -0.0020(7)
N2 0.0140(7) 0.0320(8) 0.0218(7) -0.0030(6) 0.0001(6) -0.0031(6)
N3 0.0160(7) 0.0236(7) 0.0210(7) -0.0011(6) 0.0050(5) 0.0006(6)
C6 0.0171(8) 0.0298(9) 0.0214(8) -0.0035(7) 0.0083(7) -0.0019(7)
C7 0.0347(11) 0.0338(11) 0.0270(10) -0.0046(8) 0.0061(8) -0.0120(9)
C8 0.0518(14) 0.0287(10) 0.0373(12) -0.0005(9) 0.0119(10) -0.0108(10)
C9 0.0446(12) 0.0295(10) 0.0293(10) 0.0053(8) 0.0091(9) 0.0015(9)
C10 0.0255(9) 0.0299(10) 0.0235(9) 0.0022(7) 0.0041(7) 0.0026(7)
N4 0.0135(6) 0.0247(7) 0.0200(7) -0.0005(6) 0.0031(5) 0.0008(5)
C11 0.0159(8) 0.0250(8) 0.0207(8) 0.0004(7) 0.0036(6) 0.0006(6)
C12 0.0156(8) 0.0377(11) 0.0270(9) 0.0008(8) 0.0015(7) 0.0025(7)
C13 0.0155(8) 0.0400(11) 0.0348(11) -0.0017(9) 0.0084(7) 0.0044(8)
C14 0.0227(9) 0.0348(10) 0.0296(10) -0.0049(8) 0.0096(8) 0.0033(8)
C15 0.0192(8) 0.0320(10) 0.0216(8) -0.0029(7) 0.0045(7) 0.0005(7)
N5 0.0143(7) 0.0371(9) 0.0182(7) -0.0025(7) -0.0008(5) 0.0036(6)
N6 0.0165(7) 0.0244(7) 0.0190(7) -0.0005(6) 0.0042(5) 0.0001(6)
C16 0.0199(8) 0.0243(8) 0.0205(8) 0.0004(7) 0.0038(6) 0.0019(7)
C17 0.0255(9) 0.0404(11) 0.0201(9) -0.0007(8) 0.0019(7) 0.0055(8)
C18 0.0357(11) 0.0435(12) 0.0198(9) 0.0015(8) 0.0078(8) 0.0065(9)
C19 0.0284(10) 0.0366(11) 0.0278(10) 0.0025(8) 0.0141(8) 0.0012(8)
C20 0.0187(8) 0.0325(10) 0.0259(9) -0.0002(8) 0.0069(7) -0.0027(7)
N7 0.0166(7) 0.0252(7) 0.0197(7) -0.0010(6) 0.0025(5) -0.0012(6)
C21 0.0186(8) 0.0274(9) 0.0245(9) -0.0034(7) 0.0036(7) 0.0003(7)
C22 0.0253(10) 0.0287(10) 0.0434(12) -0.0059(9) 0.0053(9) 0.0031(8)
C23 0.0333(11) 0.0274(10) 0.0503(13) -0.0088(9) 0.0075(10) -0.0052(9)
C24 0.0238(9) 0.0311(10) 0.0440(12) -0.0044(9) 0.0058(9) -0.0076(8)
C25 0.0186(8) 0.0311(10) 0.0297(9) -0.0021(8) 0.0054(7) -0.0013(7)
C26 0.0180(8) 0.0280(9) 0.0219(8) -0.0028(7) 0.0030(7) 0.0002(7)
N8 0.0181(7) 0.0287(9) 0.0428(10) -0.0068(8) 0.0044(7) 0.0032(6)
C27 0.0324(12) 0.0481(14) 0.0632(17) -0.0059(12) 0.0144(11) 0.0020(10)
C28 0.0368(13) 0.0724(18) 0.0492(15) -0.0164(14) 0.0099(11) -0.0028(13)
O2 0.0263(8) 0.0380(9) 0.0541(10) -0.0050(8) 0.0091(7) 0.0042(6)
C29 0.199(7) 0.086(4) 0.155(6) 0.019(4) 0.007(5) -0.031(4)
C30 0.133(5) 0.103(4) 0.210(7) 0.022(4) 0.002(5) -0.014(4)
O3 0.220(4) 0.0566(16) 0.0785(19) -0.0024(15) 0.017(2) -0.019(2)

loop_
_atom_type_symbol
_atom_type_description
_atom_type_scat_dispersion_real
_atom_type_scat_dispersion_imag
_atom_type_scat_source
C C 0.0033 0.0016
;
International Tables for Crystallography
(Vol. C, Tables 4.2.6.8 and 6.1.1.4)
;
H H 0.0000 0.0000
;
International Tables for Crystallography
(Vol. C, Table 6.1.1.4)
;
F F 0.0171 0.0103
;
International Tables for Crystallography
(Vol. C, Tables 4.2.6.8 and 6.1.1.4)
;
N N 0.0061 0.0033
;
International Tables for Crystallography
(Vol. C, Tables 4.2.6.8 and 6.1.1.4)
;
O O 0.0106 0.0060
;
International Tables for Crystallography
(Vol. C, Tables 4.2.6.8 and 6.1.1.4)
;
Ru Ru -1.2594 0.8363
;
International Tables for Crystallography
(Vol. C, Tables 4.2.6.8 and 6.1.1.4)
;

loop_
_geom_angle_atom_site_label_1
_geom_angle_atom_site_label_2
_geom_angle_atom_site_label_3
_geom_angle
_geom_angle_site_symmetry_1
_geom_angle_site_symmetry_3
_geom_angle_publ_flag
N4 Ru1 N7 97.23(6) . . ?
N4 Ru1 N6 90.77(6) . . ?
N7 Ru1 N6 85.53(6) . . ?
N4 Ru1 N3 87.77(6) . . ?
N7 Ru1 N3 174.74(6) . . ?
N6 Ru1 N3 92.81(6) . . ?
N4 Ru1 N1 96.84(6) . . ?
N7 Ru1 N1 93.27(6) . . ?
N6 Ru1 N1 172.38(6) . . ?
N3 Ru1 N1 87.71(6) . . ?
N4 Ru1 O1 175.09(5) . . ?
N7 Ru1 O1 78.16(5) . . ?
N6 Ru1 O1 90.55(5) . . ?
N3 Ru1 O1 96.89(5) . . ?
N1 Ru1 O1 81.84(5) . . ?
C26 O1 Ru1 115.01(11) . . ?
C1 N1 C5 117.66(16) . . ?
C1 N1 Ru1 119.07(12) . . ?
C5 N1 Ru1 121.30(12) . . ?
N1 C1 N2 121.61(16) . . ?
N1 C1 C2 121.37(17) . . ?
N2 C1 C2 117.02(16) . . ?
C3 C2 C1 119.57(18) . . ?
C3 C2 H2 120.2 . . ?
C1 C2 H2 120.2 . . ?
C2 C3 C4 119.31(18) . . ?
C2 C3 H3 120.3 . . ?
C4 C3 H3 120.3 . . ?
C5 C4 C3 118.28(19) . . ?
C5 C4 H4 120.9 . . ?
C3 C4 H4 120.9 . . ?
N1 C5 C4 123.65(18) . . ?
N1 C5 H5 118.2 . . ?
C4 C5 H5 118.2 . . ?
C1 N2 C6 127.97(15) . . ?
C1 N2 H2A 112.1(15) . . ?
C6 N2 H2A 115.3(15) . . ?
C6 N3 C10 117.63(16) . . ?
C6 N3 Ru1 121.37(12) . . ?
C10 N3 Ru1 120.99(12) . . ?
N3 C6 N2 121.08(16) . . ?
N3 C6 C7 121.53(17) . . ?
N2 C6 C7 117.38(16) . . ?
C8 C7 C6 119.54(19) . . ?
C8 C7 H7 120.2 . . ?
C6 C7 H7 120.2 . . ?
C7 C8 C9 119.5(2) . . ?
C7 C8 H8 120.2 . . ?
C9 C8 H8 120.2 . . ?
C10 C9 C8 118.0(2) . . ?
C10 C9 H9 121.0 . . ?
C8 C9 H9 121.0 . . ?
N3 C10 C9 123.53(19) . . ?
N3 C10 H10 118.2 . . ?
C9 C10 H10 118.2 . . ?
C11 N4 C15 116.84(15) . . ?
C11 N4 Ru1 123.32(12) . . ?
C15 N4 Ru1 119.83(12) . . ?
N4 C11 N5 122.70(15) . . ?
N4 C11 C12 121.42(16) . . ?
N5 C11 C12 115.88(16) . . ?
C13 C12 C11 119.98(17) . . ?
C13 C12 H12 120.0 . . ?
C11 C12 H12 120.0 . . ?
C12 C13 C14 119.07(17) . . ?
C12 C13 H13 120.5 . . ?
C14 C13 H13 120.5 . . ?
C15 C14 C13 117.98(18) . . ?
C15 C14 H14 121.0 . . ?
C13 C14 H14 121.0 . . ?
N4 C15 C14 124.51(17) . . ?
N4 C15 H15 117.7 . . ?
C14 C15 H15 117.7 . . ?
C16 N5 C11 131.75(15) . . ?
C16 N5 H5A 114.2(16) . . ?
C11 N5 H5A 111.6(16) . . ?
C16 N6 C20 117.66(15) . . ?
C16 N6 Ru1 123.71(12) . . ?
C20 N6 Ru1 118.15(12) . . ?
N6 C16 N5 121.90(16) . . ?
N6 C16 C17 121.42(17) . . ?
N5 C16 C17 116.67(16) . . ?
C18 C17 C16 119.82(18) . . ?
C18 C17 H17 120.1 . . ?
C16 C17 H17 120.1 . . ?
C17 C18 C19 118.97(18) . . ?
C17 C18 H18 120.5 . . ?
C19 C18 H18 120.5 . . ?
C20 C19 C18 118.22(18) . . ?
C20 C19 H19 120.9 . . ?
C18 C19 H19 120.9 . . ?
N6 C20 C19 123.84(18) . . ?
N6 C20 H20 118.1 . . ?
C19 C20 H20 118.1 . . ?
C25 N7 C21 117.75(16) . . ?
C25 N7 Ru1 127.16(13) . . ?
C21 N7 Ru1 114.98(12) . . ?
N7 C21 C22 122.20(17) . . ?
N7 C21 C26 113.25(16) . . ?
C22 C21 C26 124.44(17) . . ?
C21 C22 C23 118.94(19) . . ?
C21 C22 H22 120.5 . . ?
C23 C22 H22 120.5 . . ?
C24 C23 C22 119.1(2) . . ?
C24 C23 H23 120.4 . . ?
C22 C23 H23 120.4 . . ?
C25 C24 C23 119.03(19) . . ?
C25 C24 H24 120.5 . . ?
C23 C24 H24 120.5 . . ?
N7 C25 C24 122.91(18) . . ?
N7 C25 H25 118.5 . . ?
C24 C25 H25 118.5 . . ?
O1 C26 N8 122.09(17) . . ?
O1 C26 C21 117.63(16) . . ?
N8 C26 C21 120.22(17) . . ?
C26 N8 H8A 118.0(17) . . ?
C26 N8 H8B 126.4(17) . . ?
H8A N8 H8B 116(2) . . ?
O2 C27 C28 114.5(2) . . ?
O2 C27 H27A 108.6 . . ?
C28 C27 H27A 108.6 . . ?
O2 C27 H27B 108.6 . . ?
C28 C27 H27B 108.6 . . ?
H27A C27 H27B 107.6 . . ?
C27 C28 H28A 109.5 . . ?
C27 C28 H28B 109.5 . . ?
H28A C28 H28B 109.5 . . ?
C27 C28 H28C 109.5 . . ?
H28A C28 H28C 109.5 . . ?
H28B C28 H28C 109.5 . . ?
C27 O2 H2E 108(2) . . ?
O3 C29 C30 114.4(5) . . ?
O3 C29 H29A 108.7 . . ?
C30 C29 H29A 108.7 . . ?
O3 C29 H29B 108.7 . . ?
C30 C29 H29B 108.7 . . ?
H29A C29 H29B 107.6 . . ?
C29 C30 H30A 109.5 . . ?
C29 C30 H30B 109.5 . . ?
H30A C30 H30B 109.5 . . ?
C29 C30 H30C 109.5 . . ?
H30A C30 H30C 109.5 . . ?
H30B C30 H30C 109.5 . . ?
C29 O3 H3E 105(4) . . ?

loop_
_geom_bond_atom_site_label_1
_geom_bond_atom_site_label_2
_geom_bond_distance
_geom_bond_site_symmetry_2
_geom_bond_publ_flag
Ru1 N4 2.0517(14) . ?
Ru1 N7 2.0621(15) . ?
Ru1 N6 2.0693(15) . ?
Ru1 N3 2.0705(15) . ?
Ru1 N1 2.0861(15) . ?
Ru1 O1 2.1058(12) . ?
O1 C26 1.269(2) . ?
N1 C1 1.348(2) . ?
N1 C5 1.360(2) . ?
C1 N2 1.380(2) . ?
C1 C2 1.411(3) . ?
C2 C3 1.369(3) . ?
C2 H2 0.9500 . ?
C3 C4 1.394(3) . ?
C3 H3 0.9500 . ?
C4 C5 1.373(3) . ?
C4 H4 0.9500 . ?
C5 H5 0.9500 . ?
N2 C6 1.381(2) . ?
N2 H2A 0.849(15) . ?
N3 C6 1.345(2) . ?
N3 C10 1.365(2) . ?
C6 C7 1.408(3) . ?
C7 C8 1.363(3) . ?
C7 H7 0.9500 . ?
C8 C9 1.400(3) . ?
C8 H8 0.9500 . ?
C9 C10 1.372(3) . ?
C9 H9 0.9500 . ?
C10 H10 0.9500 . ?
N4 C11 1.353(2) . ?
N4 C15 1.364(2) . ?
C11 N5 1.380(2) . ?
C11 C12 1.409(2) . ?
C12 C13 1.369(3) . ?
C12 H12 0.9500 . ?
C13 C14 1.396(3) . ?
C13 H13 0.9500 . ?
C14 C15 1.370(3) . ?
C14 H14 0.9500 . ?
C15 H15 0.9500 . ?
N5 C16 1.376(2) . ?
N5 H5A 0.844(16) . ?
N6 C16 1.341(2) . ?
N6 C20 1.365(2) . ?
C16 C17 1.412(3) . ?
C17 C18 1.369(3) . ?
C17 H17 0.9500 . ?
C18 C19 1.402(3) . ?
C18 H18 0.9500 . ?
C19 C20 1.367(3) . ?
C19 H19 0.9500 . ?
C20 H20 0.9500 . ?
N7 C25 1.348(2) . ?
N7 C21 1.365(2) . ?
C21 C22 1.383(3) . ?
C21 C26 1.496(2) . ?
C22 C23 1.390(3) . ?
C22 H22 0.9500 . ?
C23 C24 1.384(3) . ?
C23 H23 0.9500 . ?
C24 C25 1.379(3) . ?
C24 H24 0.9500 . ?
C25 H25 0.9500 . ?
C26 N8 1.304(2) . ?
N8 H8A 0.856(16) . ?
N8 H8B 0.857(16) . ?
C27 O2 1.441(3) . ?
C27 C28 1.510(4) . ?
C27 H27A 0.9900 . ?
C27 H27B 0.9900 . ?
C28 H28A 0.9800 . ?
C28 H28B 0.9800 . ?
C28 H28C 0.9800 . ?
O2 H2E 0.840(17) . ?
C29 O3 1.402(5) . ?
C29 C30 1.445(6) . ?
C29 H29A 0.9900 . ?
C29 H29B 0.9900 . ?
C30 H30A 0.9800 . ?
C30 H30B 0.9800 . ?
C30 H30C 0.9800 . ?
O3 H3E 0.914(19) . ?

loop_
_geom_hbond_atom_site_label_D
_geom_hbond_atom_site_label_H
_geom_hbond_atom_site_label_A
_geom_hbond_site_symmetry_D
_geom_hbond_site_symmetry_H
_geom_hbond_site_symmetry_A
_geom_hbond_distance_DA
_geom_hbond_distance_DH
_geom_hbond_distance_HA
_geom_hbond_angle_DHA
_geom_hbond_publ_flag
N2 H2A F2 . . . 2.5853(19) 0.849(18) 1.743(18) 171(2) no
N5 H5A F2 . . 4_676 2.5765(18) 0.844(17) 1.739(17) 172(2) no
N8 H8A O2 . . 3_575 2.885(2) 0.856(19) 2.080(19) 156(2) no
N8 H8B F1 . . . 2.624(2) 0.857(19) 1.77(2) 174(3) no
O2 H2E F1 . . . 2.559(2) 0.84(2) 1.72(2) 178(2) no
O3 H3E F1 . . . 2.570(3) 0.91(3) 1.72(3) 152(6) no

loop_
_geom_torsion_atom_site_label_1
_geom_torsion_atom_site_label_2
_geom_torsion_atom_site_label_3
_geom_torsion_atom_site_label_4
_geom_torsion
_geom_torsion_site_symmetry_1
_geom_torsion_site_symmetry_2
_geom_torsion_site_symmetry_3
_geom_torsion_site_symmetry_4
_geom_torsion_publ_flag
C5 N1 C1 N2 175.64(16) . . . . ?
Ru1 N1 C1 N2 -20.1(2) . . . . ?
C5 N1 C1 C2 -4.7(3) . . . . ?
Ru1 N1 C1 C2 159.55(14) . . . . ?
N1 C1 C2 C3 3.2(3) . . . . ?
N2 C1 C2 C3 -177.16(18) . . . . ?
C1 C2 C3 C4 0.4(3) . . . . ?
C2 C3 C4 C5 -2.1(3) . . . . ?
C1 N1 C5 C4 2.9(3) . . . . ?
Ru1 N1 C5 C4 -160.97(15) . . . . ?
C3 C4 C5 N1 0.5(3) . . . . ?
N1 C1 N2 C6 -26.2(3) . . . . ?
C2 C1 N2 C6 154.09(18) . . . . ?
C10 N3 C6 N2 -175.57(16) . . . . ?
Ru1 N3 C6 N2 5.4(2) . . . . ?
C10 N3 C6 C7 5.5(3) . . . . ?
Ru1 N3 C6 C7 -173.54(14) . . . . ?
C1 N2 C6 N3 35.0(3) . . . . ?
C1 N2 C6 C7 -146.00(19) . . . . ?
N3 C6 C7 C8 -4.3(3) . . . . ?
N2 C6 C7 C8 176.68(19) . . . . ?
C6 C7 C8 C9 0.0(3) . . . . ?
C7 C8 C9 C10 2.7(3) . . . . ?
C6 N3 C10 C9 -2.6(3) . . . . ?
Ru1 N3 C10 C9 176.44(16) . . . . ?
C8 C9 C10 N3 -1.5(3) . . . . ?
C15 N4 C11 N5 -175.91(17) . . . . ?
Ru1 N4 C11 N5 5.3(2) . . . . ?
C15 N4 C11 C12 5.0(3) . . . . ?
Ru1 N4 C11 C12 -173.87(14) . . . . ?
N4 C11 C12 C13 -3.6(3) . . . . ?
N5 C11 C12 C13 177.25(19) . . . . ?
C11 C12 C13 C14 -0.4(3) . . . . ?
C12 C13 C14 C15 2.5(3) . . . . ?
C11 N4 C15 C14 -2.7(3) . . . . ?
Ru1 N4 C15 C14 176.14(16) . . . . ?
C13 C14 C15 N4 -1.0(3) . . . . ?
N4 C11 N5 C16 17.2(3) . . . . ?
C12 C11 N5 C16 -163.62(19) . . . . ?
C20 N6 C16 N5 177.50(17) . . . . ?
Ru1 N6 C16 N5 -10.7(2) . . . . ?
C20 N6 C16 C17 -2.9(3) . . . . ?
Ru1 N6 C16 C17 168.94(14) . . . . ?
C11 N5 C16 N6 -14.1(3) . . . . ?
C11 N5 C16 C17 166.30(19) . . . . ?
N6 C16 C17 C18 0.9(3) . . . . ?
N5 C16 C17 C18 -179.45(19) . . . . ?
C16 C17 C18 C19 1.1(3) . . . . ?
C17 C18 C19 C20 -1.0(3) . . . . ?
C16 N6 C20 C19 3.0(3) . . . . ?
Ru1 N6 C20 C19 -169.24(16) . . . . ?
C18 C19 C20 N6 -1.1(3) . . . . ?
C25 N7 C21 C22 -2.1(3) . . . . ?
Ru1 N7 C21 C22 174.32(16) . . . . ?
C25 N7 C21 C26 174.24(16) . . . . ?
Ru1 N7 C21 C26 -9.37(19) . . . . ?
N7 C21 C22 C23 0.9(3) . . . . ?
C26 C21 C22 C23 -174.94(19) . . . . ?
C21 C22 C23 C24 1.0(3) . . . . ?
C22 C23 C24 C25 -1.7(3) . . . . ?
C21 N7 C25 C24 1.3(3) . . . . ?
Ru1 N7 C25 C24 -174.59(15) . . . . ?
C23 C24 C25 N7 0.6(3) . . . . ?
Ru1 O1 C26 N8 -178.43(15) . . . . ?
Ru1 O1 C26 C21 4.4(2) . . . . ?
N7 C21 C26 O1 3.3(2) . . . . ?
C22 C21 C26 O1 179.47(19) . . . . ?
N7 C21 C26 N8 -173.99(18) . . . . ?
C22 C21 C26 N8 2.2(3) . . . . ?
